data_7708788
loop_
_publ_author_name
'Zhong, Minling'
'Zhang, Jie'
'Lu, Zhenpin'
'Xie, Zuowei'

_publ_section_title
;
 Diboration of Alkenes and Alkynes with a Carborane-Fused Four-Membered
 Boracycle Bearing an Electron-Precise B-B Bond
;
_journal_name_full 'Dalton Transactions'
_journal_paper_doi 10.1039/D1DT03665C
_journal_year 2021
_chemical_formula_sum 'C10 H28 B12 Br2 S'
_chemical_formula_weight 469.92
_space_group_crystal_system triclinic
_space_group_IT_number 2
_space_group_name_Hall '-P 1'
_space_group_name_H-M_alt 'P -1'
_atom_sites_solution_hydrogens geom
_audit_creation_method SHELXL-2018/3
_audit_update_record
;
2021-10-28 deposited with the CCDC.	2021-11-10 downloaded from the CCDC.
;
_cell_angle_alpha 90.808(2)
_cell_angle_beta 111.709(2)
_cell_angle_gamma 108.033(2)
_cell_formula_units_Z 2
_cell_length_a 10.2053(6)
_cell_length_b 10.4663(7)
_cell_length_c 11.7394(7)
_cell_measurement_reflns_used 136
_cell_measurement_temperature 296(2)
_cell_measurement_theta_max 15
_cell_measurement_theta_min 15
_cell_volume 1095.95(12)
_computing_cell_refinement 'BRUKER D8VENTURE DIFFRACTOMETER'
_computing_data_collection 'BRUKER D8VENTURE DIFFRACTOMETER'
_computing_data_reduction 'BRUKER D8VENTURE DIFFRACTOMETER'
_computing_molecular_graphics 'BRUKER SHELXTL'
_computing_publication_material 'BRUKER SHELXTL'
_computing_structure_refinement 'SHELXL-2018/3 (Sheldrick, 2018)'
_computing_structure_solution 'SHELXT 2014/5 (Sheldrick, 2014)'
_diffrn_ambient_temperature 296(2)
_diffrn_measured_fraction_theta_full 0.994
_diffrn_measured_fraction_theta_max 0.994
_diffrn_measurement_device_type 'BRUKER D8VENTURE DIFFRACTOMETER'
_diffrn_measurement_method 'PHI & OMEGA SCAN'
_diffrn_radiation_type MoK\a
_diffrn_radiation_wavelength 0.71073
_diffrn_reflns_av_R_equivalents 0.0476
_diffrn_reflns_av_unetI/netI 0.0295
_diffrn_reflns_Laue_measured_fraction_full 0.994
_diffrn_reflns_Laue_measured_fraction_max 0.994
_diffrn_reflns_limit_h_max 12
_diffrn_reflns_limit_h_min -12
_diffrn_reflns_limit_k_max 12
_diffrn_reflns_limit_k_min -12
_diffrn_reflns_limit_l_max 14
_diffrn_reflns_limit_l_min -14
_diffrn_reflns_number 29652
_diffrn_reflns_point_group_measured_fraction_full 0.994
_diffrn_reflns_point_group_measured_fraction_max 0.994
_diffrn_reflns_theta_full 25.242
_diffrn_reflns_theta_max 25.248
_diffrn_reflns_theta_min 2.283
_exptl_absorpt_coefficient_mu 3.786
_exptl_absorpt_correction_T_max 0.7456
_exptl_absorpt_correction_T_min 0.3147
_exptl_absorpt_correction_type multi-scan
_exptl_absorpt_process_details
;
 SADABS 2016/2: Krause, L., Herbst-Irmer, R., Sheldrick G.M. & Stalke D.,
 J. Appl. Cryst. 48 (2015) 3-10
;
_exptl_crystal_colour colourless
_exptl_crystal_density_diffrn 1.424
_exptl_crystal_description block
_exptl_crystal_F_000 468
_exptl_crystal_size_max 0.400
_exptl_crystal_size_mid 0.300
_exptl_crystal_size_min 0.200
_refine_diff_density_max 1.183
_refine_diff_density_min -1.311
_refine_diff_density_rms 0.079
_refine_ls_extinction_method none
_refine_ls_goodness_of_fit_ref 1.043
_refine_ls_hydrogen_treatment constr
_refine_ls_matrix_type full
_refine_ls_number_parameters 226
_refine_ls_number_reflns 3945
_refine_ls_number_restraints 0
_refine_ls_restrained_S_all 1.043
_refine_ls_R_factor_all 0.0471
_refine_ls_R_factor_gt 0.0417
_refine_ls_shift/su_max 0.001
_refine_ls_shift/su_mean 0.000
_refine_ls_structure_factor_coef Fsqd
_refine_ls_weighting_details 'w=1/[\s^2^(Fo^2^)+(0.0470P)^2^+1.7452P] where P=(Fo^2^+2Fc^2^)/3'
_refine_ls_weighting_scheme calc
_refine_ls_wR_factor_gt 0.1025
_refine_ls_wR_factor_ref 0.1069
_reflns_Friedel_coverage 0.000
_reflns_number_gt 3562
_reflns_number_total 3945
_reflns_threshold_expression 'I > 2\s(I)'
_cod_data_source_file d1dt03665c2.cif
_cod_data_source_block 3c
_cod_original_cell_volume 1095.94(12)
_cod_database_code 7708788
_shelx_shelxl_version_number 2018/3
_shelx_space_group_comment
;
The symmetry employed for this shelxl refinement is uniquely defined
by the following loop, which should always be used as a source of
symmetry information in preference to the above space-group names.
They are only intended as comments.
;
_shelx_estimated_absorpt_t_min 0.313
_shelx_estimated_absorpt_t_max 0.518

loop_
_space_group_symop_operation_xyz
'x, y, z'
'-x, -y, -z'

loop_
_atom_site_label
_atom_site_type_symbol
_atom_site_fract_x
_atom_site_fract_y
_atom_site_fract_z
_atom_site_U_iso_or_equiv
_atom_site_adp_type
_atom_site_occupancy
_atom_site_site_symmetry_order
_atom_site_calc_flag
_atom_site_refinement_flags_posn
_atom_site_refinement_flags_adp
_atom_site_refinement_flags_occupancy
_atom_site_disorder_assembly
_atom_site_disorder_group
S1 S 0.59144(11) 0.37820(8) 0.34541(8) 0.0422(2) Uani 1 1 d . . . . .
Br1 Br 0.88261(5) 0.56925(4) 0.30327(4) 0.05393(15) Uani 1 1 d . . . . .
Br2 Br 0.81962(5) 1.01743(4) 0.60250(4) 0.06625(17) Uani 1 1 d . . . . .
C1 C 0.6245(3) 0.6579(3) 0.3002(3) 0.0318(6) Uani 1 1 d . . . . .
C2 C 0.6578(3) 0.8093(3) 0.3796(3) 0.0326(7) Uani 1 1 d . . . . .
C11 C 0.5535(6) 0.2985(4) 0.1947(4) 0.0678(13) Uani 1 1 d . . . . .
H11A H 0.487784 0.333880 0.132326 0.102 Uiso 1 1 calc R U . . .
H11B H 0.645813 0.316866 0.183535 0.102 Uiso 1 1 calc R U . . .
H11C H 0.506703 0.202216 0.187815 0.102 Uiso 1 1 calc R U . . .
C12 C 0.7127(5) 0.2956(4) 0.4407(4) 0.0564(10) Uani 1 1 d . . . . .
H12A H 0.743020 0.328937 0.526294 0.085 Uiso 1 1 calc R U . . .
H12B H 0.660613 0.199381 0.425548 0.085 Uiso 1 1 calc R U . . .
H12C H 0.799722 0.314031 0.421268 0.085 Uiso 1 1 calc R U . . .
C13 C 0.8040(4) 0.6103(3) 0.5204(3) 0.0378(7) Uani 1 1 d . . . . .
H13A H 0.726790 0.580714 0.553137 0.045 Uiso 1 1 calc R U . . .
H13B H 0.873764 0.561988 0.554586 0.045 Uiso 1 1 calc R U . . .
C14 C 0.8884(4) 0.7637(3) 0.5646(3) 0.0369(7) Uani 1 1 d . . . . .
H14A H 0.959853 0.787494 0.524521 0.044 Uiso 1 1 calc R U . . .
C15 C 0.9877(4) 0.7946(4) 0.7043(3) 0.0464(8) Uani 1 1 d . . . . .
H15A H 1.061393 0.749584 0.720247 0.056 Uiso 1 1 calc R U . . .
H15B H 1.041574 0.891583 0.725793 0.056 Uiso 1 1 calc R U . . .
C16 C 0.9050(5) 0.7515(5) 0.7889(3) 0.0568(10) Uani 1 1 d . . . . .
H16A H 0.823258 0.787483 0.766876 0.068 Uiso 1 1 calc R U . . .
H16B H 0.861868 0.653251 0.775755 0.068 Uiso 1 1 calc R U . . .
C17 C 1.0045(6) 0.7996(7) 0.9243(4) 0.0863(16) Uani 1 1 d . . . . .
H17A H 1.086085 0.763543 0.945714 0.104 Uiso 1 1 calc R U . . .
H17B H 1.048005 0.897838 0.936723 0.104 Uiso 1 1 calc R U . . .
C18 C 0.9267(9) 0.7595(9) 1.0110(5) 0.138(3) Uani 1 1 d . . . . .
H18A H 0.997306 0.793683 1.094843 0.206 Uiso 1 1 calc R U . . .
H18B H 0.847449 0.796742 0.992358 0.206 Uiso 1 1 calc R U . . .
H18C H 0.885589 0.662234 1.001363 0.206 Uiso 1 1 calc R U . . .
B3 B 0.5000(4) 0.6763(4) 0.3609(4) 0.0380(8) Uani 1 1 d . . . . .
H3 H 0.482087 0.624018 0.437221 0.046 Uiso 1 1 calc R U . . .
B4 B 0.4371(4) 0.5896(4) 0.2099(4) 0.0418(9) Uani 1 1 d . . . . .
H4 H 0.375271 0.479681 0.186785 0.050 Uiso 1 1 calc R U . . .
B5 B 0.5675(5) 0.6694(4) 0.1453(3) 0.0420(9) Uani 1 1 d . . . . .
H5 H 0.591200 0.612127 0.080481 0.050 Uiso 1 1 calc R U . . .
B6 B 0.7099(4) 0.8073(4) 0.2562(4) 0.0375(8) Uani 1 1 d . . . . .
H6 H 0.827126 0.839757 0.265306 0.045 Uiso 1 1 calc R U . . .
B7 B 0.4961(5) 0.8448(4) 0.3458(4) 0.0433(9) Uani 1 1 d . . . . .
H7 H 0.474148 0.902287 0.411684 0.052 Uiso 1 1 calc R U . . .
B8 B 0.3539(5) 0.7057(5) 0.2365(4) 0.0484(10) Uani 1 1 d . . . . .
H8 H 0.238138 0.672049 0.231064 0.058 Uiso 1 1 calc R U . . .
B9 B 0.3954(5) 0.7020(5) 0.1021(4) 0.0498(10) Uani 1 1 d . . . . .
H9 H 0.306435 0.666442 0.008553 0.060 Uiso 1 1 calc R U . . .
B10 B 0.5658(5) 0.8374(4) 0.1309(4) 0.0477(10) Uani 1 1 d . . . . .
H10 H 0.588686 0.890037 0.056305 0.057 Uiso 1 1 calc R U . . .
B11 B 0.6251(5) 0.9242(4) 0.2804(4) 0.0418(9) Uani 1 1 d . . . . .
H11 H 0.687308 1.034021 0.304234 0.050 Uiso 1 1 calc R U . . .
B12 B 0.4319(5) 0.8598(5) 0.1854(4) 0.0514(10) Uani 1 1 d . . . . .
H12 H 0.366882 0.926394 0.145948 0.062 Uiso 1 1 calc R U . . .
B13 B 0.7280(4) 0.5696(4) 0.3732(3) 0.0353(8) Uani 1 1 d . . . . .
B14 B 0.7867(4) 0.8487(4) 0.5120(3) 0.0357(8) Uani 1 1 d . . . . .

loop_
_atom_site_aniso_label
_atom_site_aniso_U_11
_atom_site_aniso_U_22
_atom_site_aniso_U_33
_atom_site_aniso_U_23
_atom_site_aniso_U_13
_atom_site_aniso_U_12
S1 0.0633(6) 0.0313(4) 0.0355(4) 0.0050(3) 0.0225(4) 0.0167(4)
Br1 0.0614(3) 0.0633(3) 0.0622(3) 0.01992(19) 0.0383(2) 0.0370(2)
Br2 0.0781(3) 0.0486(2) 0.0547(3) -0.01415(18) 0.0004(2) 0.0307(2)
C1 0.0372(16) 0.0297(15) 0.0297(15) 0.0036(12) 0.0149(13) 0.0108(13)
C2 0.0377(17) 0.0282(15) 0.0346(16) 0.0041(12) 0.0150(14) 0.0138(13)
C11 0.111(4) 0.047(2) 0.043(2) -0.0021(18) 0.029(2) 0.026(2)
C12 0.089(3) 0.044(2) 0.052(2) 0.0182(17) 0.031(2) 0.039(2)
C13 0.0446(18) 0.0355(17) 0.0342(17) 0.0068(13) 0.0129(14) 0.0178(15)
C14 0.0364(17) 0.0383(17) 0.0341(17) 0.0044(13) 0.0124(14) 0.0120(14)
C15 0.0373(18) 0.051(2) 0.0403(19) 0.0041(16) 0.0047(15) 0.0140(16)
C16 0.056(2) 0.065(3) 0.0351(19) 0.0066(18) 0.0102(17) 0.012(2)
C17 0.078(3) 0.117(5) 0.038(2) -0.001(3) 0.007(2) 0.019(3)
C18 0.134(6) 0.185(8) 0.046(3) 0.006(4) 0.031(4) -0.004(6)
B3 0.0362(19) 0.042(2) 0.0370(19) 0.0039(16) 0.0165(16) 0.0123(16)
B4 0.039(2) 0.044(2) 0.035(2) 0.0011(16) 0.0091(16) 0.0102(17)
B5 0.056(2) 0.044(2) 0.0276(18) 0.0053(16) 0.0157(17) 0.0204(19)
B6 0.045(2) 0.0352(19) 0.0368(19) 0.0103(15) 0.0198(17) 0.0150(16)
B7 0.044(2) 0.047(2) 0.045(2) 0.0067(18) 0.0169(18) 0.0244(18)
B8 0.040(2) 0.058(3) 0.045(2) 0.0048(19) 0.0113(18) 0.0193(19)
B9 0.048(2) 0.057(3) 0.037(2) 0.0067(19) 0.0060(18) 0.022(2)
B10 0.061(3) 0.049(2) 0.038(2) 0.0160(18) 0.0174(19) 0.027(2)
B11 0.053(2) 0.0353(19) 0.041(2) 0.0113(16) 0.0166(18) 0.0219(18)
B12 0.056(3) 0.056(3) 0.045(2) 0.010(2) 0.011(2) 0.033(2)
B13 0.045(2) 0.0308(17) 0.0358(19) 0.0060(15) 0.0196(16) 0.0155(16)
B14 0.040(2) 0.0313(18) 0.0366(19) 0.0029(15) 0.0186(16) 0.0090(15)

loop_
_atom_type_symbol
_atom_type_description
_atom_type_scat_dispersion_real
_atom_type_scat_dispersion_imag
_atom_type_scat_source
C C 0.0033 0.0016 'International Tables Vol C Tables 4.2.6.8 and 6.1.1.4'
H H 0.0000 0.0000 'International Tables Vol C Tables 4.2.6.8 and 6.1.1.4'
B B 0.0013 0.0007 'International Tables Vol C Tables 4.2.6.8 and 6.1.1.4'
Br Br -0.2901 2.4595 'International Tables Vol C Tables 4.2.6.8 and 6.1.1.4'
S S 0.1246 0.1234 'International Tables Vol C Tables 4.2.6.8 and 6.1.1.4'

loop_
_geom_angle_atom_site_label_1
_geom_angle_atom_site_label_2
_geom_angle_atom_site_label_3
_geom_angle
_geom_angle_site_symmetry_1
_geom_angle_site_symmetry_3
_geom_angle_publ_flag
C12 S1 C11 100.0(2) . . ?
C12 S1 B13 102.80(19) . . ?
C11 S1 B13 109.16(19) . . ?
B13 C1 C2 115.8(2) . . ?
B13 C1 B4 124.1(3) . . ?
C2 C1 B4 108.7(2) . . ?
B13 C1 B5 125.5(3) . . ?
C2 C1 B5 109.3(2) . . ?
B4 C1 B5 62.2(2) . . ?
B13 C1 B3 115.3(3) . . ?
C2 C1 B3 59.87(19) . . ?
B4 C1 B3 62.0(2) . . ?
B5 C1 B3 112.9(3) . . ?
B13 C1 B6 118.1(3) . . ?
C2 C1 B6 60.28(19) . . ?
B4 C1 B6 112.4(3) . . ?
B5 C1 B6 62.0(2) . . ?
B3 C1 B6 111.6(2) . . ?
B14 C2 C1 116.2(2) . . ?
B14 C2 B11 123.1(3) . . ?
C1 C2 B11 110.5(2) . . ?
B14 C2 B7 122.5(3) . . ?
C1 C2 B7 111.2(2) . . ?
B11 C2 B7 62.0(2) . . ?
B14 C2 B3 116.6(3) . . ?
C1 C2 B3 60.83(19) . . ?
B11 C2 B3 113.5(3) . . ?
B7 C2 B3 63.0(2) . . ?
B14 C2 B6 116.8(3) . . ?
C1 C2 B6 60.67(19) . . ?
B11 C2 B6 62.4(2) . . ?
B7 C2 B6 113.7(3) . . ?
B3 C2 B6 112.8(2) . . ?
S1 C11 H11A 109.5 . . ?
S1 C11 H11B 109.5 . . ?
H11A C11 H11B 109.5 . . ?
S1 C11 H11C 109.5 . . ?
H11A C11 H11C 109.5 . . ?
H11B C11 H11C 109.5 . . ?
S1 C12 H12A 109.5 . . ?
S1 C12 H12B 109.5 . . ?
H12A C12 H12B 109.5 . . ?
S1 C12 H12C 109.5 . . ?
H12A C12 H12C 109.5 . . ?
H12B C12 H12C 109.5 . . ?
C14 C13 B13 114.2(3) . . ?
C14 C13 H13A 108.7 . . ?
B13 C13 H13A 108.7 . . ?
C14 C13 H13B 108.7 . . ?
B13 C13 H13B 108.7 . . ?
H13A C13 H13B 107.6 . . ?
B14 C14 C15 117.9(3) . . ?
B14 C14 C13 112.2(3) . . ?
C15 C14 C13 112.2(3) . . ?
B14 C14 H14A 104.3 . . ?
C15 C14 H14A 104.3 . . ?
C13 C14 H14A 104.3 . . ?
C16 C15 C14 115.3(3) . . ?
C16 C15 H15A 108.4 . . ?
C14 C15 H15A 108.4 . . ?
C16 C15 H15B 108.4 . . ?
C14 C15 H15B 108.4 . . ?
H15A C15 H15B 107.5 . . ?
C17 C16 C15 113.0(4) . . ?
C17 C16 H16A 109.0 . . ?
C15 C16 H16A 109.0 . . ?
C17 C16 H16B 109.0 . . ?
C15 C16 H16B 109.0 . . ?
H16A C16 H16B 107.8 . . ?
C18 C17 C16 114.6(5) . . ?
C18 C17 H17A 108.6 . . ?
C16 C17 H17A 108.6 . . ?
C18 C17 H17B 108.6 . . ?
C16 C17 H17B 108.6 . . ?
H17A C17 H17B 107.6 . . ?
C17 C18 H18A 109.5 . . ?
C17 C18 H18B 109.5 . . ?
H18A C18 H18B 109.5 . . ?
C17 C18 H18C 109.5 . . ?
H18A C18 H18C 109.5 . . ?
H18B C18 H18C 109.5 . . ?
C2 B3 C1 59.30(18) . . ?
C2 B3 B4 105.6(3) . . ?
C1 B3 B4 58.6(2) . . ?
C2 B3 B8 105.1(3) . . ?
C1 B3 B8 105.8(3) . . ?
B4 B3 B8 59.9(2) . . ?
C2 B3 B7 58.5(2) . . ?
C1 B3 B7 106.4(3) . . ?
B4 B3 B7 107.5(3) . . ?
B8 B3 B7 59.7(2) . . ?
C2 B3 H3 123.7 . . ?
C1 B3 H3 123.0 . . ?
B4 B3 H3 122.4 . . ?
B8 B3 H3 122.9 . . ?
B7 B3 H3 122.2 . . ?
C1 B4 B8 106.7(3) . . ?
C1 B4 B5 58.9(2) . . ?
B8 B4 B5 109.0(3) . . ?
C1 B4 B9 106.5(3) . . ?
B8 B4 B9 60.5(2) . . ?
B5 B4 B9 60.6(2) . . ?
C1 B4 B3 59.4(2) . . ?
B8 B4 B3 60.1(2) . . ?
B5 B4 B3 108.2(3) . . ?
B9 B4 B3 108.6(3) . . ?
C1 B4 H4 123.5 . . ?
B8 B4 H4 121.5 . . ?
B5 B4 H4 121.3 . . ?
B9 B4 H4 121.6 . . ?
B3 B4 H4 121.4 . . ?
C1 B5 B4 58.9(2) . . ?
C1 B5 B6 59.4(2) . . ?
B4 B5 B6 107.7(3) . . ?
C1 B5 B10 106.2(3) . . ?
B4 B5 B10 107.7(3) . . ?
B6 B5 B10 59.8(2) . . ?
C1 B5 B9 105.8(3) . . ?
B4 B5 B9 59.7(2) . . ?
B6 B5 B9 107.8(3) . . ?
B10 B5 B9 60.1(2) . . ?
C1 B5 H5 123.5 . . ?
B4 B5 H5 121.9 . . ?
B6 B5 H5 121.7 . . ?
B10 B5 H5 122.1 . . ?
B9 B5 H5 122.2 . . ?
C2 B6 C1 59.05(18) . . ?
C2 B6 B10 105.0(3) . . ?
C1 B6 B10 105.7(3) . . ?
C2 B6 B5 105.6(3) . . ?
C1 B6 B5 58.5(2) . . ?
B10 B6 B5 60.1(2) . . ?
C2 B6 B11 58.4(2) . . ?
C1 B6 B11 106.0(3) . . ?
B10 B6 B11 59.6(2) . . ?
B5 B6 B11 107.6(3) . . ?
C2 B6 H6 123.8 . . ?
C1 B6 H6 123.3 . . ?
B10 B6 H6 122.9 . . ?
B5 B6 H6 122.3 . . ?
B11 B6 H6 122.3 . . ?
C2 B7 B11 58.9(2) . . ?
C2 B7 B8 105.1(3) . . ?
B11 B7 B8 107.9(3) . . ?
C2 B7 B12 105.5(3) . . ?
B11 B7 B12 59.9(2) . . ?
B8 B7 B12 60.3(3) . . ?
C2 B7 B3 58.5(2) . . ?
B11 B7 B3 107.3(3) . . ?
B8 B7 B3 59.7(2) . . ?
B12 B7 B3 107.8(3) . . ?
C2 B7 H7 124.3 . . ?
B11 B7 H7 121.8 . . ?
B8 B7 H7 122.2 . . ?
B12 B7 H7 122.1 . . ?
B3 B7 H7 122.0 . . ?
B4 B8 B7 108.3(3) . . ?
B4 B8 B3 60.0(2) . . ?
B7 B8 B3 60.6(2) . . ?
B4 B8 B9 59.8(2) . . ?
B7 B8 B9 107.7(3) . . ?
B3 B8 B9 107.9(3) . . ?
B4 B8 B12 107.5(3) . . ?
B7 B8 B12 60.0(2) . . ?
B3 B8 B12 108.2(3) . . ?
B9 B8 B12 59.5(3) . . ?
B4 B8 H8 121.9 . . ?
B7 B8 H8 121.4 . . ?
B3 B8 H8 121.4 . . ?
B9 B8 H8 122.1 . . ?
B12 B8 H8 122.0 . . ?
B4 B9 B12 108.1(3) . . ?
B4 B9 B10 107.4(3) . . ?
B12 B9 B10 60.3(3) . . ?
B4 B9 B8 59.7(2) . . ?
B12 B9 B8 60.3(3) . . ?
B10 B9 B8 107.9(3) . . ?
B4 B9 B5 59.7(2) . . ?
B12 B9 B5 108.2(3) . . ?
B10 B9 B5 59.7(2) . . ?
B8 B9 B5 107.6(3) . . ?
B4 B9 H9 122.1 . . ?
B12 B9 H9 121.3 . . ?
B10 B9 H9 121.9 . . ?
B8 B9 H9 121.8 . . ?
B5 B9 H9 121.9 . . ?
B11 B10 B6 60.5(2) . . ?
B11 B10 B5 108.2(3) . . ?
B6 B10 B5 60.0(2) . . ?
B11 B10 B9 107.3(3) . . ?
B6 B10 B9 108.0(3) . . ?
B5 B10 B9 60.2(2) . . ?
B11 B10 B12 59.8(2) . . ?
B6 B10 B12 108.3(3) . . ?
B5 B10 B12 108.0(3) . . ?
B9 B10 B12 59.5(3) . . ?
B11 B10 H10 121.8 . . ?
B6 B10 H10 121.4 . . ?
B5 B10 H10 121.6 . . ?
B9 B10 H10 122.1 . . ?
B12 B10 H10 121.9 . . ?
C2 B11 B7 59.0(2) . . ?
C2 B11 B10 105.9(3) . . ?
B7 B11 B10 109.1(3) . . ?
C2 B11 B12 106.0(3) . . ?
B7 B11 B12 60.5(2) . . ?
B10 B11 B12 60.7(3) . . ?
C2 B11 B6 59.14(19) . . ?
B7 B11 B6 108.5(3) . . ?
B10 B11 B6 60.0(2) . . ?
B12 B11 B6 108.6(3) . . ?
C2 B11 H11 124.0 . . ?
B7 B11 H11 121.0 . . ?
B10 B11 H11 121.7 . . ?
B12 B11 H11 121.6 . . ?
B6 B11 H11 121.4 . . ?
B11 B12 B9 107.8(3) . . ?
B11 B12 B7 59.6(2) . . ?
B9 B12 B7 108.0(3) . . ?
B11 B12 B10 59.6(2) . . ?
B9 B12 B10 60.2(3) . . ?
B7 B12 B10 107.5(3) . . ?
B11 B12 B8 107.2(3) . . ?
B9 B12 B8 60.2(3) . . ?
B7 B12 B8 59.7(2) . . ?
B10 B12 B8 107.9(3) . . ?
B11 B12 H12 122.3 . . ?
B9 B12 H12 121.4 . . ?
B7 B12 H12 122.0 . . ?
B10 B12 H12 121.9 . . ?
B8 B12 H12 122.0 . . ?
C13 B13 C1 114.6(3) . . ?
C13 B13 S1 104.5(2) . . ?
C1 B13 S1 106.9(2) . . ?
C13 B13 Br1 111.2(2) . . ?
C1 B13 Br1 111.7(2) . . ?
S1 B13 Br1 107.26(16) . . ?
C14 B14 C2 122.8(3) . . ?
C14 B14 Br2 121.2(3) . . ?
C2 B14 Br2 115.8(2) . . ?

loop_
_geom_bond_atom_site_label_1
_geom_bond_atom_site_label_2
_geom_bond_distance
_geom_bond_site_symmetry_2
_geom_bond_publ_flag
S1 C12 1.788(4) . ?
S1 C11 1.796(4) . ?
S1 B13 1.994(4) . ?
Br1 B13 2.031(4) . ?
Br2 B14 1.917(4) . ?
C1 B13 1.631(5) . ?
C1 C2 1.699(4) . ?
C1 B4 1.710(5) . ?
C1 B5 1.710(5) . ?
C1 B3 1.725(5) . ?
C1 B6 1.727(5) . ?
C2 B14 1.565(5) . ?
C2 B11 1.707(5) . ?
C2 B7 1.708(5) . ?
C2 B3 1.709(5) . ?
C2 B6 1.720(5) . ?
C11 H11A 0.9600 . ?
C11 H11B 0.9600 . ?
C11 H11C 0.9600 . ?
C12 H12A 0.9600 . ?
C12 H12B 0.9600 . ?
C12 H12C 0.9600 . ?
C13 C14 1.542(5) . ?
C13 B13 1.597(5) . ?
C13 H13A 0.9700 . ?
C13 H13B 0.9700 . ?
C14 B14 1.537(5) . ?
C14 C15 1.541(5) . ?
C14 H14A 0.9800 . ?
C15 C16 1.516(6) . ?
C15 H15A 0.9700 . ?
C15 H15B 0.9700 . ?
C16 C17 1.510(6) . ?
C16 H16A 0.9700 . ?
C16 H16B 0.9700 . ?
C17 C18 1.499(8) . ?
C17 H17A 0.9700 . ?
C17 H17B 0.9700 . ?
C18 H18A 0.9600 . ?
C18 H18B 0.9600 . ?
C18 H18C 0.9600 . ?
B3 B4 1.769(5) . ?
B3 B8 1.771(6) . ?
B3 B7 1.786(6) . ?
B3 H3 1.1000 . ?
B4 B8 1.766(6) . ?
B4 B5 1.766(6) . ?
B4 B9 1.767(6) . ?
B4 H4 1.1000 . ?
B5 B6 1.771(6) . ?
B5 B10 1.774(6) . ?
B5 B9 1.782(6) . ?
B5 H5 1.1000 . ?
B6 B10 1.768(6) . ?
B6 B11 1.777(5) . ?
B6 H6 1.1000 . ?
B7 B11 1.760(6) . ?
B7 B8 1.770(6) . ?
B7 B12 1.776(6) . ?
B7 H7 1.1000 . ?
B8 B9 1.781(6) . ?
B8 B12 1.783(7) . ?
B8 H8 1.1000 . ?
B9 B12 1.768(6) . ?
B9 B10 1.781(7) . ?
B9 H9 1.1000 . ?
B10 B11 1.762(6) . ?
B10 B12 1.781(7) . ?
B10 H10 1.1000 . ?
B11 B12 1.765(6) . ?
B11 H11 1.1000 . ?
B12 H12 1.1000 . ?
